data_4128698
loop_
_publ_author_name
'Tang, Shan'
'von Wolff, Niklas'
'Diskin-Posner, Yael'
'Leitus, Gregory'
'Ben-David, Yehoshoa'
'Milstein, David'

_publ_section_title
;
 Pyridine-Based PCP-Ruthenium Complexes: Unusual Structures and
 Metal-Ligand Cooperation.
;
_journal_issue 18
_journal_name_full 'Journal of the American Chemical Society'
_journal_page_first 7554
_journal_page_last 7561
_journal_paper_doi 10.1021/jacs.9b02669
_journal_volume 141
_journal_year 2019
_chemical_formula_moiety 'C26 H46 N O2 P2 Ru, C F3 O3 S'
_chemical_formula_sum 'C27 H46 F3 N O5 P2 Ru S'
_chemical_formula_weight 716.72
_space_group_crystal_system triclinic
_space_group_IT_number 2
_space_group_name_Hall '-P 1'
_space_group_name_H-M_alt 'P -1'
_atom_sites_solution_hydrogens mixed
_audit_creation_method SHELXL-2014/7
_cell_angle_alpha 102.398(2)
_cell_angle_beta 103.639(2)
_cell_angle_gamma 92.350(2)
_cell_formula_units_Z 2
_cell_length_a 8.4532(3)
_cell_length_b 12.2712(3)
_cell_length_c 16.5682(4)
_cell_measurement_reflns_used 24466
_cell_measurement_temperature 100(2)
_cell_measurement_theta_max 33.4920
_cell_measurement_theta_min 3.7820
_cell_volume 1623.60(8)
_computing_cell_refinement 'CrysAlisPro 1.171.39.46 (Rigaku OD, 2018)'
_computing_data_collection 'CrysAlisPro 1.171.39.46 (Rigaku OD, 2018)'
_computing_data_reduction 'CrysAlisPro 1.171.39.46 (Rigaku OD, 2018)'
_computing_molecular_graphics 'Olex2 (Dolomanov et al., 2009)'
_computing_publication_material 'Olex2 (Dolomanov et al., 2009)'
_computing_structure_refinement 'SHELXL-2014/7 (Sheldrick, 2014)'
_computing_structure_solution 'ShelXT (Sheldrick, 2015)'
_diffrn_ambient_temperature 100(2)
_diffrn_measured_fraction_theta_full 0.997
_diffrn_measured_fraction_theta_max 0.997
_diffrn_measurement_device_type 'XtaLAB AFC12 (RINC): Kappa dual home/near'
_diffrn_measurement_method '\w scans'
_diffrn_radiation_type MoK\a
_diffrn_radiation_wavelength 0.71073
_diffrn_reflns_av_R_equivalents 0.0434
_diffrn_reflns_av_unetI/netI 0.0308
_diffrn_reflns_Laue_measured_fraction_full 0.997
_diffrn_reflns_Laue_measured_fraction_max 0.997
_diffrn_reflns_limit_h_max 12
_diffrn_reflns_limit_h_min -12
_diffrn_reflns_limit_k_max 17
_diffrn_reflns_limit_k_min -17
_diffrn_reflns_limit_l_max 21
_diffrn_reflns_limit_l_min -23
_diffrn_reflns_number 41792
_diffrn_reflns_point_group_measured_fraction_full 0.997
_diffrn_reflns_point_group_measured_fraction_max 0.997
_diffrn_reflns_theta_full 25.242
_diffrn_reflns_theta_max 30.508
_diffrn_reflns_theta_min 3.725
_exptl_absorpt_coefficient_mu 0.698
_exptl_absorpt_correction_T_max 1.000
_exptl_absorpt_correction_T_min 0.798
_exptl_absorpt_correction_type gaussian
_exptl_absorpt_process_details
;
CrysAlisPro 1.171.39.46 (Rigaku Oxford Diffraction, 2018)
Numerical absorption correction based on gaussian integration over
			a multifaceted crystal model
Empirical absorption correction using spherical harmonics,
 implemented in SCALE3 ABSPACK scaling algorithm.
;
_exptl_crystal_colour 'light yellow'
_exptl_crystal_density_diffrn 1.466
_exptl_crystal_description plate
_exptl_crystal_F_000 744
_exptl_crystal_size_max 0.122
_exptl_crystal_size_mid 0.056
_exptl_crystal_size_min 0.036
_refine_diff_density_max 0.638
_refine_diff_density_min -0.808
_refine_diff_density_rms 0.068
_refine_ls_extinction_method none
_refine_ls_goodness_of_fit_ref 1.209
_refine_ls_hydrogen_treatment mixed
_refine_ls_matrix_type full
_refine_ls_number_parameters 489
_refine_ls_number_reflns 9887
_refine_ls_number_restraints 0
_refine_ls_restrained_S_all 1.209
_refine_ls_R_factor_all 0.0430
_refine_ls_R_factor_gt 0.0371
_refine_ls_shift/su_max 0.007
_refine_ls_shift/su_mean 0.000
_refine_ls_structure_factor_coef Fsqd
_refine_ls_weighting_details 'w=1/[\s^2^(Fo^2^)+(0.0035P)^2^+1.7953P] where P=(Fo^2^+2Fc^2^)/3'
_refine_ls_weighting_scheme calc
_refine_ls_wR_factor_gt 0.0761
_refine_ls_wR_factor_ref 0.0775
_reflns_Friedel_coverage 0.000
_reflns_number_gt 8967
_reflns_number_total 9887
_reflns_threshold_expression 'I > 2\s(I)'
_cod_data_source_file ja9b02669_si_002.cif
_cod_data_source_block 5b
_cod_database_code 4128698
_shelx_shelxl_version_number 2014/7
_shelx_space_group_comment
;
The symmetry employed for this shelxl refinement is uniquely defined
by the following loop, which should always be used as a source of
symmetry information in preference to the above space-group names.
They are only intended as comments.
;
_shelx_estimated_absorpt_t_min 0.920
_shelx_estimated_absorpt_t_max 0.975

loop_
_space_group_symop_operation_xyz
'x, y, z'
'-x, -y, -z'

loop_
_atom_site_label
_atom_site_type_symbol
_atom_site_fract_x
_atom_site_fract_y
_atom_site_fract_z
_atom_site_U_iso_or_equiv
_atom_site_adp_type
_atom_site_occupancy
_atom_site_site_symmetry_order
_atom_site_calc_flag
_atom_site_refinement_flags_posn
_atom_site_refinement_flags_adp
_atom_site_refinement_flags_occupancy
_atom_site_disorder_assembly
_atom_site_disorder_group
Ru1 Ru 0.48895(3) 0.66590(2) 0.20534(2) 0.01315(7) Uani 0.7808(10) 1 d . . P A 3
H H 0.661(4) 0.763(3) 0.243(2) 0.029(8) Uiso 0.7808(10) 1 d . . P A 3
O2 O 0.1917(2) 0.48885(16) 0.15159(13) 0.0302(4) Uani 0.7808(10) 1 d . . P A 3
C26 C 0.3006(3) 0.5553(2) 0.17116(15) 0.0197(4) Uani 0.7808(10) 1 d . . P A 3
Ru1A Ru 0.54446(12) 0.70743(9) 0.21816(5) 0.0131(2) Uiso 0.2192(10) 1 d . . P A 4
HA H 0.355(13) 0.606(9) 0.179(7) 0.016 Uiso 0.2192(10) 1 d . U P A 4
O2A O 0.8379(10) 0.8876(7) 0.2898(5) 0.0366(17) Uiso 0.2192(10) 1 d . . P A 4
C26A C 0.7291(12) 0.8192(8) 0.2610(6) 0.0242(18) Uiso 0.2192(10) 1 d . . P A 4
P1 P 0.35321(6) 0.80645(4) 0.14471(3) 0.01720(9) Uani 1 1 d . . . . .
P2 P 0.65079(5) 0.58960(4) 0.31273(3) 0.01544(9) Uani 1 1 d . . . . .
O1 O 0.6519(2) 0.57803(15) 0.06094(10) 0.0367(4) Uani 1 1 d . . . . .
N1 N 0.32898(19) 0.88187(13) 0.45338(9) 0.0181(3) Uani 1 1 d . . . . .
C1 C 0.4270(2) 0.76270(16) 0.31286(11) 0.0188(3) Uani 1 1 d . . . . .
C2 C 0.2188(2) 0.84835(16) 0.21665(11) 0.0197(3) Uani 1 1 d . . . . .
H2A H 0.1958 0.9272 0.2188 0.024 Uiso 1 1 calc R U . . .
H2B H 0.1136 0.8005 0.1953 0.024 Uiso 1 1 calc R U . . .
C3 C 0.3026(2) 0.83561(15) 0.30435(11) 0.0167(3) Uani 1 1 d . . . . .
C4 C 0.2553(2) 0.89303(15) 0.37461(11) 0.0170(3) Uani 1 1 d . . . . .
H4 H 0.1700 0.9408 0.3673 0.020 Uiso 1 1 calc R U . . .
C5 C 0.4542(2) 0.81700(16) 0.46588(11) 0.0192(3) Uani 1 1 d . . . . .
H5 H 0.5064 0.8115 0.5221 0.023 Uiso 1 1 calc R U . . .
C6 C 0.5066(2) 0.75870(15) 0.39734(11) 0.0172(3) Uani 1 1 d . . . . .
C7 C 0.6548(2) 0.69444(16) 0.41158(12) 0.0205(4) Uani 1 1 d . . . . .
H7A H 0.6551 0.6564 0.4586 0.025 Uiso 1 1 calc R U . . .
H7B H 0.7554 0.7467 0.4278 0.025 Uiso 1 1 calc R U . . .
C8 C 0.2709(3) 0.94011(19) 0.52710(13) 0.0281(4) Uani 1 1 d . . . . .
H8A H 0.1982 0.8876 0.5419 0.042 Uiso 1 1 calc R U . . .
H8B H 0.2111 1.0028 0.5124 0.042 Uiso 1 1 calc R U . . .
H8C H 0.3648 0.9687 0.5760 0.042 Uiso 1 1 calc R U . . .
C9 C 0.4891(4) 0.9364(2) 0.15553(18) 0.0236(6) Uani 0.802(5) 1 d . . P A 5
C10 C 0.6349(4) 0.9055(3) 0.11662(19) 0.0308(7) Uani 0.802(5) 1 d . . P A 5
H10A H 0.6990 0.8554 0.1472 0.046 Uiso 0.802(5) 1 calc R U P A 5
H10B H 0.7043 0.9739 0.1218 0.046 Uiso 0.802(5) 1 calc R U P A 5
H10C H 0.5940 0.8678 0.0562 0.046 Uiso 0.802(5) 1 calc R U P A 5
C11 C 0.5584(4) 0.9886(2) 0.25173(16) 0.0269(6) Uani 0.802(5) 1 d . . P A 5
H11A H 0.4691 1.0143 0.2772 0.040 Uiso 0.802(5) 1 calc R U P A 5
H11B H 0.6384 1.0524 0.2593 0.040 Uiso 0.802(5) 1 calc R U P A 5
H11C H 0.6117 0.9323 0.2797 0.040 Uiso 0.802(5) 1 calc R U P A 5
C12 C 0.4012(5) 1.0266(2) 0.11622(19) 0.0342(8) Uani 0.802(5) 1 d . . P A 5
H12A H 0.3649 0.9992 0.0541 0.051 Uiso 0.802(5) 1 calc R U P A 5
H12B H 0.4763 1.0947 0.1301 0.051 Uiso 0.802(5) 1 calc R U P A 5
H12C H 0.3061 1.0434 0.1394 0.051 Uiso 0.802(5) 1 calc R U P A 5
C13 C 0.2074(4) 0.7680(3) 0.03474(18) 0.0240(6) Uani 0.802(5) 1 d . . P A 5
C14 C 0.1174(4) 0.6518(3) 0.02233(19) 0.0311(7) Uani 0.802(5) 1 d . . P A 5
H14A H 0.1960 0.5952 0.0223 0.047 Uiso 0.802(5) 1 calc R U P A 5
H14B H 0.0344 0.6339 -0.0322 0.047 Uiso 0.802(5) 1 calc R U P A 5
H14C H 0.0645 0.6522 0.0690 0.047 Uiso 0.802(5) 1 calc R U P A 5
C15 C 0.0747(4) 0.8498(3) 0.02241(18) 0.0345(8) Uani 0.802(5) 1 d . . P A 5
H15A H 0.0125 0.8520 0.0656 0.052 Uiso 0.802(5) 1 calc R U P A 5
H15B H 0.0007 0.8245 -0.0346 0.052 Uiso 0.802(5) 1 calc R U P A 5
H15C H 0.1267 0.9250 0.0284 0.052 Uiso 0.802(5) 1 calc R U P A 5
C16 C 0.3017(5) 0.7592(4) -0.03486(19) 0.0308(7) Uani 0.802(5) 1 d . . P A 5
H16A H 0.3485 0.8340 -0.0339 0.046 Uiso 0.802(5) 1 calc R U P A 5
H16B H 0.2269 0.7273 -0.0908 0.046 Uiso 0.802(5) 1 calc R U P A 5
H16C H 0.3898 0.7106 -0.0242 0.046 Uiso 0.802(5) 1 calc R U P A 5
C9A C 0.4345(14) 0.9551(10) 0.1381(7) 0.017(2) Uiso 0.198(5) 1 d . . P A 6
C10A C 0.5826(16) 0.9390(11) 0.0975(8) 0.030(3) Uiso 0.198(5) 1 d . . P A 6
H10D H 0.6613 0.8974 0.1294 0.044 Uiso 0.198(5) 1 calc R U P A 6
H10E H 0.6355 1.0125 0.0996 0.044 Uiso 0.198(5) 1 calc R U P A 6
H10F H 0.5444 0.8971 0.0380 0.044 Uiso 0.198(5) 1 calc R U P A 6
C11A C 0.4980(13) 1.0271(9) 0.2295(6) 0.021(2) Uiso 0.198(5) 1 d . . P A 6
H11D H 0.4053 1.0455 0.2544 0.032 Uiso 0.198(5) 1 calc R U P A 6
H11E H 0.5582 1.0964 0.2282 0.032 Uiso 0.198(5) 1 calc R U P A 6
H11F H 0.5708 0.9852 0.2643 0.032 Uiso 0.198(5) 1 calc R U P A 6
C12A C 0.3100(17) 1.0174(10) 0.0878(8) 0.030(3) Uiso 0.198(5) 1 d . . P A 6
H12D H 0.2822 0.9792 0.0272 0.045 Uiso 0.198(5) 1 calc R U P A 6
H12E H 0.3564 1.0944 0.0948 0.045 Uiso 0.198(5) 1 calc R U P A 6
H12F H 0.2111 1.0189 0.1091 0.045 Uiso 0.198(5) 1 calc R U P A 6
C13A C 0.1931(17) 0.7373(11) 0.0429(9) 0.018(3) Uiso 0.198(5) 1 d . . P A 6
C14A C 0.1469(16) 0.6199(10) 0.0504(8) 0.027(2) Uiso 0.198(5) 1 d . . P A 6
H14D H 0.2454 0.5802 0.0605 0.040 Uiso 0.198(5) 1 calc R U P A 6
H14E H 0.0697 0.5794 -0.0027 0.040 Uiso 0.198(5) 1 calc R U P A 6
H14F H 0.0958 0.6242 0.0981 0.040 Uiso 0.198(5) 1 calc R U P A 6
C15A C 0.0378(17) 0.7996(13) 0.0266(9) 0.034(3) Uiso 0.198(5) 1 d . . P A 6
H15D H -0.0202 0.7965 0.0709 0.051 Uiso 0.198(5) 1 calc R U P A 6
H15E H -0.0337 0.7638 -0.0295 0.051 Uiso 0.198(5) 1 calc R U P A 6
H15F H 0.0688 0.8779 0.0281 0.051 Uiso 0.198(5) 1 calc R U P A 6
C16A C 0.269(2) 0.7303(15) -0.0304(12) 0.035(5) Uiso 0.198(5) 1 d . . P A 6
H16D H 0.3007 0.8062 -0.0349 0.052 Uiso 0.198(5) 1 calc R U P A 6
H16E H 0.1906 0.6909 -0.0832 0.052 Uiso 0.198(5) 1 calc R U P A 6
H16F H 0.3666 0.6894 -0.0211 0.052 Uiso 0.198(5) 1 calc R U P A 6
C17 C 0.8731(4) 0.5785(3) 0.3150(2) 0.0196(7) Uani 0.797(5) 1 d . . P A 7
C18 C 0.9815(3) 0.5823(3) 0.40548(18) 0.0293(7) Uani 0.797(5) 1 d . . P A 7
H18A H 0.9644 0.6494 0.4456 0.044 Uiso 0.797(5) 1 calc R U P A 7
H18B H 1.0968 0.5846 0.4040 0.044 Uiso 0.797(5) 1 calc R U P A 7
H18C H 0.9518 0.5153 0.4240 0.044 Uiso 0.797(5) 1 calc R U P A 7
C19 C 0.9392(3) 0.6796(2) 0.2874(2) 0.0264(6) Uani 0.797(5) 1 d . . P A 7
H19A H 0.8816 0.6773 0.2282 0.040 Uiso 0.797(5) 1 calc R U P A 7
H19B H 1.0565 0.6767 0.2916 0.040 Uiso 0.797(5) 1 calc R U P A 7
H19C H 0.9215 0.7492 0.3247 0.040 Uiso 0.797(5) 1 calc R U P A 7
C20 C 0.8896(9) 0.4671(8) 0.2534(6) 0.0260(14) Uani 0.797(5) 1 d . . P A 7
H20A H 0.8594 0.4036 0.2757 0.039 Uiso 0.797(5) 1 calc R U P A 7
H20B H 1.0030 0.4648 0.2488 0.039 Uiso 0.797(5) 1 calc R U P A 7
H20C H 0.8169 0.4625 0.1969 0.039 Uiso 0.797(5) 1 calc R U P A 7
C21 C 0.5609(4) 0.4558(2) 0.3330(2) 0.0216(5) Uani 0.797(5) 1 d . . P A 7
C22 C 0.6719(4) 0.4123(3) 0.4047(2) 0.0326(7) Uani 0.797(5) 1 d . . P A 7
H22A H 0.7673 0.3840 0.3861 0.049 Uiso 0.797(5) 1 calc R U P A 7
H22B H 0.6108 0.3515 0.4179 0.049 Uiso 0.797(5) 1 calc R U P A 7
H22C H 0.7082 0.4734 0.4558 0.049 Uiso 0.797(5) 1 calc R U P A 7
C23 C 0.5166(3) 0.3613(2) 0.2511(2) 0.0287(7) Uani 0.797(5) 1 d . . P A 7
H23A H 0.4502 0.3892 0.2042 0.043 Uiso 0.797(5) 1 calc R U P A 7
H23B H 0.4545 0.2981 0.2607 0.043 Uiso 0.797(5) 1 calc R U P A 7
H23C H 0.6171 0.3365 0.2364 0.043 Uiso 0.797(5) 1 calc R U P A 7
C24 C 0.4035(3) 0.4851(2) 0.3609(2) 0.0254(6) Uani 0.797(5) 1 d . . P A 7
H24A H 0.4318 0.5377 0.4169 0.038 Uiso 0.797(5) 1 calc R U P A 7
H24B H 0.3443 0.4166 0.3644 0.038 Uiso 0.797(5) 1 calc R U P A 7
H24C H 0.3341 0.5198 0.3190 0.038 Uiso 0.797(5) 1 calc R U P A 7
C17A C 0.875(2) 0.5640(13) 0.3318(9) 0.014(3) Uiso 0.203(5) 1 d . . P A 8
C18A C 0.9483(15) 0.5369(10) 0.4153(7) 0.024(2) Uiso 0.203(5) 1 d . . P A 8
H18D H 0.9528 0.6028 0.4616 0.036 Uiso 0.203(5) 1 calc R U P A 8
H18E H 1.0591 0.5156 0.4167 0.036 Uiso 0.203(5) 1 calc R U P A 8
H18F H 0.8809 0.4746 0.4226 0.036 Uiso 0.203(5) 1 calc R U P A 8
C19A C 0.9748(15) 0.6589(10) 0.3207(8) 0.025(2) Uiso 0.203(5) 1 d . . P A 8
H19D H 0.9346 0.6702 0.2628 0.038 Uiso 0.203(5) 1 calc R U P A 8
H19E H 1.0893 0.6425 0.3294 0.038 Uiso 0.203(5) 1 calc R U P A 8
H19F H 0.9667 0.7270 0.3624 0.038 Uiso 0.203(5) 1 calc R U P A 8
C20A C 0.889(5) 0.482(4) 0.257(3) 0.041(11) Uiso 0.203(5) 1 d . . P A 8
H20D H 0.8389 0.4086 0.2574 0.061 Uiso 0.203(5) 1 calc R U P A 8
H20E H 1.0052 0.4765 0.2581 0.061 Uiso 0.203(5) 1 calc R U P A 8
H20F H 0.8337 0.5048 0.2054 0.061 Uiso 0.203(5) 1 calc R U P A 8
C21A C 0.5162(16) 0.4650(10) 0.3078(8) 0.021(3) Uiso 0.203(5) 1 d . . P A 8
C22A C 0.5896(16) 0.3954(9) 0.3697(7) 0.026(2) Uiso 0.203(5) 1 d . . P A 8
H22D H 0.6953 0.3738 0.3603 0.039 Uiso 0.203(5) 1 calc R U P A 8
H22E H 0.5156 0.3278 0.3607 0.039 Uiso 0.203(5) 1 calc R U P A 8
H22F H 0.6054 0.4393 0.4284 0.039 Uiso 0.203(5) 1 calc R U P A 8
C23A C 0.4655(14) 0.3919(9) 0.2158(7) 0.024(2) Uiso 0.203(5) 1 d . . P A 8
H23D H 0.4110 0.4365 0.1770 0.036 Uiso 0.203(5) 1 calc R U P A 8
H23E H 0.3905 0.3276 0.2135 0.036 Uiso 0.203(5) 1 calc R U P A 8
H23F H 0.5630 0.3651 0.1987 0.036 Uiso 0.203(5) 1 calc R U P A 8
C24A C 0.3567(14) 0.5077(9) 0.3315(7) 0.022(2) Uiso 0.203(5) 1 d . . P A 8
H24D H 0.3829 0.5469 0.3919 0.032 Uiso 0.203(5) 1 calc R U P A 8
H24E H 0.2757 0.4437 0.3215 0.032 Uiso 0.203(5) 1 calc R U P A 8
H24F H 0.3121 0.5592 0.2961 0.032 Uiso 0.203(5) 1 calc R U P A 8
C25 C 0.5907(3) 0.60964(18) 0.11443(13) 0.0274(4) Uani 1 1 d . . . . .
S1 S 0.8831(2) 0.81422(19) 0.64147(5) 0.0222(3) Uani 0.919(10) 1 d . . P B 1
F1 F 0.91971(18) 0.75938(13) 0.78793(9) 0.0396(3) Uani 1 1 d . . . C 1
F2 F 1.1459(2) 0.80829(13) 0.7642(2) 0.0325(6) Uani 0.919(10) 1 d . . P B 1
O3 O 0.9715(4) 0.8951(4) 0.6136(3) 0.0510(10) Uani 0.919(10) 1 d . . P B 1
O4 O 0.8973(5) 0.6988(3) 0.60482(13) 0.0375(7) Uani 0.919(10) 1 d . . P B 1
S1A S 0.9167(18) 0.8412(14) 0.6429(6) 0.018(2) Uiso 0.081(10) 1 d . . P B 2
F2A F 1.158(2) 0.8145(16) 0.7335(15) 0.020(4) Uiso 0.081(10) 1 d . . P B 2
O3A O 1.000(3) 0.9315(19) 0.6341(13) 0.011(4) Uiso 0.081(10) 1 d . . P B 2
O4A O 0.942(3) 0.731(2) 0.6009(14) 0.018(5) Uiso 0.081(10) 1 d . . P B 2
F3 F 0.9902(2) 0.93342(12) 0.80017(11) 0.0556(5) Uani 1 1 d . . . . .
O5 O 0.72216(18) 0.84209(14) 0.64599(10) 0.0311(3) Uani 1 1 d . . . . .
C27 C 0.9902(3) 0.83011(17) 0.75352(14) 0.0282(4) Uani 1 1 d . . . . .

loop_
_atom_site_aniso_label
_atom_site_aniso_U_11
_atom_site_aniso_U_22
_atom_site_aniso_U_33
_atom_site_aniso_U_23
_atom_site_aniso_U_13
_atom_site_aniso_U_12
Ru1 0.01374(11) 0.01303(11) 0.01158(8) 0.00125(6) 0.00254(7) 0.00113(9)
O2 0.0227(9) 0.0292(10) 0.0322(10) 0.0049(8) -0.0015(8) -0.0091(8)
C26 0.0193(11) 0.0183(11) 0.0185(10) 0.0014(8) 0.0018(9) 0.0018(9)
P1 0.0223(2) 0.0178(2) 0.01143(18) 0.00392(15) 0.00335(16) 0.00325(17)
P2 0.0123(2) 0.0171(2) 0.0174(2) 0.00468(16) 0.00388(16) 0.00221(16)
O1 0.0392(9) 0.0462(10) 0.0254(7) 0.0000(7) 0.0157(7) 0.0124(8)
N1 0.0188(7) 0.0199(7) 0.0158(7) 0.0019(5) 0.0071(6) 0.0008(6)
C1 0.0219(9) 0.0222(8) 0.0165(8) 0.0084(6) 0.0084(7) 0.0077(7)
C2 0.0215(9) 0.0211(8) 0.0188(8) 0.0072(7) 0.0061(7) 0.0077(7)
C3 0.0185(8) 0.0159(8) 0.0173(7) 0.0061(6) 0.0054(6) 0.0022(6)
C4 0.0163(8) 0.0160(8) 0.0197(8) 0.0044(6) 0.0063(6) 0.0014(6)
C5 0.0183(8) 0.0236(9) 0.0152(7) 0.0039(6) 0.0037(6) 0.0019(7)
C6 0.0168(8) 0.0189(8) 0.0168(8) 0.0057(6) 0.0045(6) 0.0024(6)
C7 0.0168(8) 0.0253(9) 0.0177(8) 0.0035(7) 0.0023(7) 0.0051(7)
C8 0.0292(11) 0.0365(11) 0.0190(9) 0.0002(8) 0.0115(8) 0.0082(9)
C9 0.0344(17) 0.0194(12) 0.0183(11) 0.0047(9) 0.0092(11) 0.0008(11)
C10 0.0407(17) 0.0307(15) 0.0237(13) 0.0043(11) 0.0168(12) -0.0052(13)
C11 0.0380(16) 0.0209(12) 0.0201(11) 0.0011(9) 0.0090(11) -0.0059(11)
C12 0.059(2) 0.0223(13) 0.0270(14) 0.0113(10) 0.0163(15) 0.0047(13)
C13 0.0309(16) 0.0213(15) 0.0161(12) 0.0023(11) 0.0002(10) 0.0026(12)
C14 0.0324(15) 0.0289(14) 0.0234(13) 0.0008(11) -0.0050(11) 0.0021(11)
C15 0.0387(17) 0.0400(18) 0.0198(12) 0.0067(12) -0.0042(11) 0.0145(14)
C16 0.042(2) 0.0369(19) 0.0107(11) 0.0020(12) 0.0035(11) 0.0056(17)
C17 0.0118(12) 0.0286(17) 0.0187(15) 0.0072(13) 0.0026(11) 0.0043(10)
C18 0.0164(12) 0.0438(18) 0.0290(13) 0.0123(12) 0.0037(10) 0.0086(12)
C19 0.0151(12) 0.0291(13) 0.0351(15) 0.0079(12) 0.0073(11) -0.0060(10)
C20 0.017(2) 0.025(2) 0.035(3) 0.0001(17) 0.0102(12) 0.0075(15)
C21 0.0170(13) 0.0220(12) 0.0295(14) 0.0112(11) 0.0081(11) 0.0023(10)
C22 0.0283(16) 0.0368(15) 0.0429(17) 0.0270(13) 0.0117(14) 0.0097(12)
C23 0.0229(13) 0.0191(12) 0.0439(16) 0.0057(11) 0.0096(12) 0.0001(10)
C24 0.0176(12) 0.0299(13) 0.0341(14) 0.0142(12) 0.0110(11) 0.0021(10)
C25 0.0286(11) 0.0327(11) 0.0224(9) 0.0067(8) 0.0075(8) 0.0113(8)
S1 0.0230(5) 0.0244(5) 0.0231(3) 0.0111(3) 0.0079(3) 0.0058(4)
F1 0.0445(8) 0.0532(9) 0.0270(6) 0.0170(6) 0.0112(6) 0.0164(7)
F2 0.0190(7) 0.0264(8) 0.0466(15) 0.0084(8) -0.0033(8) 0.0053(5)
O3 0.0428(15) 0.052(2) 0.088(3) 0.051(2) 0.0403(17) 0.0229(14)
O4 0.0531(16) 0.0315(12) 0.0221(9) 0.0009(8) 0.0019(9) 0.0114(12)
F3 0.0522(10) 0.0314(7) 0.0540(10) -0.0180(7) -0.0208(8) 0.0206(7)
O5 0.0209(7) 0.0427(9) 0.0285(8) 0.0111(7) 0.0006(6) 0.0050(6)
C27 0.0229(10) 0.0218(9) 0.0314(10) -0.0020(8) -0.0031(8) 0.0069(8)

loop_
_atom_type_symbol
_atom_type_description
_atom_type_scat_dispersion_real
_atom_type_scat_dispersion_imag
_atom_type_scat_source
C C 0.0033 0.0016 'International Tables Vol C Tables 4.2.6.8 and 6.1.1.4'
H H 0.0000 0.0000 'International Tables Vol C Tables 4.2.6.8 and 6.1.1.4'
N N 0.0061 0.0033 'International Tables Vol C Tables 4.2.6.8 and 6.1.1.4'
O O 0.0106 0.0060 'International Tables Vol C Tables 4.2.6.8 and 6.1.1.4'
F F 0.0171 0.0103 'International Tables Vol C Tables 4.2.6.8 and 6.1.1.4'
P P 0.1023 0.0942 'International Tables Vol C Tables 4.2.6.8 and 6.1.1.4'
S S 0.1246 0.1234 'International Tables Vol C Tables 4.2.6.8 and 6.1.1.4'
Ru Ru -1.2594 0.8363 'International Tables Vol C Tables 4.2.6.8 and 6.1.1.4'

loop_
_geom_angle_atom_site_label_1
_geom_angle_atom_site_label_2
_geom_angle_atom_site_label_3
_geom_angle
C25 Ru1 C26 98.48(10)
C25 Ru1 C1 164.72(9)
C26 Ru1 C1 96.70(9)
C25 Ru1 P2 98.84(6)
C26 Ru1 P2 98.08(7)
C1 Ru1 P2 80.71(5)
C25 Ru1 P1 96.94(6)
C26 Ru1 P1 96.34(7)
C1 Ru1 P1 79.58(5)
P2 Ru1 P1 156.76(2)
C25 Ru1 H 83.9(11)
C26 Ru1 H 175.8(11)
C1 Ru1 H 81.0(11)
P2 Ru1 H 78.1(11)
P1 Ru1 H 86.7(10)
O2 C26 Ru1 178.7(2)
C26A Ru1A C25 104.2(3)
C26A Ru1A C1 96.8(3)
C25 Ru1A C1 158.93(11)
C26A Ru1A P1 100.5(3)
C25 Ru1A P1 96.22(7)
C1 Ru1A P1 81.68(6)
C26A Ru1A P2 94.9(3)
C25 Ru1A P2 95.35(7)
C1 Ru1A P2 80.75(6)
P1 Ru1A P2 157.86(5)
C26A Ru1A HA 176(3)
C25 Ru1A HA 79(3)
C1 Ru1A HA 80(3)
P1 Ru1A HA 77(3)
P2 Ru1A HA 87(3)
O2A C26A Ru1A 177.1(8)
C2 P1 C9 105.49(11)
C2 P1 C13 103.75(12)
C9 P1 C13 109.82(15)
C2 P1 C13A 99.7(4)
C2 P1 C9A 99.3(3)
C13A P1 C9A 110.3(5)
C2 P1 Ru1A 104.19(6)
C2 P1 Ru1 100.78(6)
C21A P2 C7 108.4(4)
C7 P2 C17 103.95(13)
C21A P2 C17A 113.2(6)
C7 P2 C17A 100.4(5)
C7 P2 C21 102.63(11)
C17 P2 C21 109.34(15)
C7 P2 Ru1 102.98(6)
C7 P2 Ru1A 95.27(6)
C4 N1 C5 120.99(15)
C4 N1 C8 119.44(16)
C5 N1 C8 119.57(16)
C3 C1 C6 116.07(16)
C3 C1 Ru1A 122.75(13)
C6 C1 Ru1A 117.95(13)
C3 C1 Ru1 121.46(13)
C6 C1 Ru1 122.47(13)
C3 C2 P1 108.82(12)
C3 C2 H2A 109.9
P1 C2 H2A 109.9
C3 C2 H2B 109.9
P1 C2 H2B 109.9
H2A C2 H2B 108.3
C4 C3 C1 121.12(16)
C4 C3 C2 120.02(16)
C1 C3 C2 118.85(15)
N1 C4 C3 120.51(16)
N1 C4 H4 119.7
C3 C4 H4 119.7
N1 C5 C6 120.43(16)
N1 C5 H5 119.8
C6 C5 H5 119.8
C5 C6 C1 120.69(16)
C5 C6 C7 120.50(16)
C1 C6 C7 118.74(15)
C6 C7 P2 109.43(12)
C6 C7 H7A 109.8
P2 C7 H7A 109.8
C6 C7 H7B 109.8
P2 C7 H7B 109.8
H7A C7 H7B 108.2
N1 C8 H8A 109.5
N1 C8 H8B 109.5
H8A C8 H8B 109.5
N1 C8 H8C 109.5
H8A C8 H8C 109.5
H8B C8 H8C 109.5
C12 C9 C11 107.0(2)
C12 C9 C10 109.9(2)
C11 C9 C10 107.7(3)
C12 C9 P1 114.2(2)
C11 C9 P1 107.80(17)
C10 C9 P1 110.01(19)
C9 C10 H10A 109.5
C9 C10 H10B 109.5
H10A C10 H10B 109.5
C9 C10 H10C 109.5
H10A C10 H10C 109.5
H10B C10 H10C 109.5
C9 C11 H11A 109.5
C9 C11 H11B 109.5
H11A C11 H11B 109.5
C9 C11 H11C 109.5
H11A C11 H11C 109.5
H11B C11 H11C 109.5
C9 C12 H12A 109.5
C9 C12 H12B 109.5
H12A C12 H12B 109.5
C9 C12 H12C 109.5
H12A C12 H12C 109.5
H12B C12 H12C 109.5
C16 C13 C14 107.2(3)
C16 C13 C15 110.4(3)
C14 C13 C15 106.7(3)
C16 C13 P1 110.7(2)
C14 C13 P1 108.7(2)
C15 C13 P1 112.96(19)
C13 C14 H14A 109.5
C13 C14 H14B 109.5
H14A C14 H14B 109.5
C13 C14 H14C 109.5
H14A C14 H14C 109.5
H14B C14 H14C 109.5
C13 C15 H15A 109.5
C13 C15 H15B 109.5
H15A C15 H15B 109.5
C13 C15 H15C 109.5
H15A C15 H15C 109.5
H15B C15 H15C 109.5
C13 C16 H16A 109.5
C13 C16 H16B 109.5
H16A C16 H16B 109.5
C13 C16 H16C 109.5
H16A C16 H16C 109.5
H16B C16 H16C 109.5
C12A C9A C11A 108.4(9)
C12A C9A C10A 109.8(10)
C11A C9A C10A 107.8(9)
C12A C9A P1 115.3(8)
C11A C9A P1 108.3(7)
C10A C9A P1 107.0(8)
C9A C10A H10D 109.5
C9A C10A H10E 109.5
H10D C10A H10E 109.5
C9A C10A H10F 109.5
H10D C10A H10F 109.5
H10E C10A H10F 109.5
C9A C11A H11D 109.5
C9A C11A H11E 109.5
H11D C11A H11E 109.5
C9A C11A H11F 109.5
H11D C11A H11F 109.5
H11E C11A H11F 109.5
C9A C12A H12D 109.5
C9A C12A H12E 109.5
H12D C12A H12E 109.5
C9A C12A H12F 109.5
H12D C12A H12F 109.5
H12E C12A H12F 109.5
C16A C13A C14A 109.3(11)
C16A C13A C15A 109.0(12)
C14A C13A C15A 109.4(11)
C16A C13A P1 108.1(11)
C14A C13A P1 106.8(9)
C15A C13A P1 114.1(9)
C13A C14A H14D 109.5
C13A C14A H14E 109.5
H14D C14A H14E 109.5
C13A C14A H14F 109.5
H14D C14A H14F 109.5
H14E C14A H14F 109.5
C13A C15A H15D 109.5
C13A C15A H15E 109.5
H15D C15A H15E 109.5
C13A C15A H15F 109.5
H15D C15A H15F 109.5
H15E C15A H15F 109.5
C13A C16A H16D 109.5
C13A C16A H16E 109.5
H16D C16A H16E 109.5
C13A C16A H16F 109.5
H16D C16A H16F 109.5
H16E C16A H16F 109.5
C19 C17 C18 106.0(3)
C19 C17 C20 110.6(4)
C18 C17 C20 109.2(4)
C19 C17 P2 109.1(2)
C18 C17 P2 113.1(2)
C20 C17 P2 108.9(4)
C17 C18 H18A 109.5
C17 C18 H18B 109.5
H18A C18 H18B 109.5
C17 C18 H18C 109.5
H18A C18 H18C 109.5
H18B C18 H18C 109.5
C17 C19 H19A 109.5
C17 C19 H19B 109.5
H19A C19 H19B 109.5
C17 C19 H19C 109.5
H19A C19 H19C 109.5
H19B C19 H19C 109.5
C17 C20 H20A 109.5
C17 C20 H20B 109.5
H20A C20 H20B 109.5
C17 C20 H20C 109.5
H20A C20 H20C 109.5
H20B C20 H20C 109.5
C22 C21 C24 107.3(2)
C22 C21 C23 108.7(2)
C24 C21 C23 108.9(2)
C22 C21 P2 114.3(2)
C24 C21 P2 106.26(18)
C23 C21 P2 111.20(19)
C21 C22 H22A 109.5
C21 C22 H22B 109.5
H22A C22 H22B 109.5
C21 C22 H22C 109.5
H22A C22 H22C 109.5
H22B C22 H22C 109.5
C21 C23 H23A 109.5
C21 C23 H23B 109.5
H23A C23 H23B 109.5
C21 C23 H23C 109.5
H23A C23 H23C 109.5
H23B C23 H23C 109.5
C21 C24 H24A 109.5
C21 C24 H24B 109.5
H24A C24 H24B 109.5
C21 C24 H24C 109.5
H24A C24 H24C 109.5
H24B C24 H24C 109.5
C20A C17A C19A 98(2)
C20A C17A C18A 115(2)
C19A C17A C18A 109.9(12)
C20A C17A P2 106(2)
C19A C17A P2 111.4(9)
C18A C17A P2 115.0(10)
C17A C18A H18D 109.5
C17A C18A H18E 109.5
H18D C18A H18E 109.5
C17A C18A H18F 109.5
H18D C18A H18F 109.5
H18E C18A H18F 109.5
C17A C19A H19D 109.5
C17A C19A H19E 109.5
H19D C19A H19E 109.5
C17A C19A H19F 109.5
H19D C19A H19F 109.5
H19E C19A H19F 109.5
C17A C20A H20D 109.5
C17A C20A H20E 109.5
H20D C20A H20E 109.5
C17A C20A H20F 109.5
H20D C20A H20F 109.5
H20E C20A H20F 109.5
C22A C21A C23A 110.3(9)
C22A C21A C24A 107.5(9)
C23A C21A C24A 107.5(9)
C22A C21A P2 113.8(8)
C23A C21A P2 110.2(8)
C24A C21A P2 107.2(8)
C21A C22A H22D 109.5
C21A C22A H22E 109.5
H22D C22A H22E 109.5
C21A C22A H22F 109.5
H22D C22A H22F 109.5
H22E C22A H22F 109.5
C21A C23A H23D 109.5
C21A C23A H23E 109.5
H23D C23A H23E 109.5
C21A C23A H23F 109.5
H23D C23A H23F 109.5
H23E C23A H23F 109.5
C21A C24A H24D 109.5
C21A C24A H24E 109.5
H24D C24A H24E 109.5
C21A C24A H24F 109.5
H24D C24A H24F 109.5
H24E C24A H24F 109.5
O1 C25 Ru1 179.0(2)
O1 C25 Ru1A 160.4(2)
O5 S1 O3 113.26(14)
O5 S1 O4 116.02(15)
O3 S1 O4 115.52(17)
O5 S1 C27 102.98(10)
O3 S1 C27 104.02(16)
O4 S1 C27 102.68(11)
O3A S1A O4A 120.4(14)
O3A S1A O5 121.4(12)
O4A S1A O5 108.4(11)
O3A S1A C27 107.2(12)
O4A S1A C27 98.8(10)
O5 S1A C27 94.5(8)
F3 C27 F1 107.4(2)
F3 C27 F2 106.82(18)
F1 C27 F2 106.3(2)
F3 C27 F2A 110.2(7)
F3 C27 S1A 104.8(5)
F2A C27 S1A 86.2(12)
F3 C27 S1 112.45(16)
F1 C27 S1 110.43(17)
F2 C27 S1 113.0(2)

loop_
_geom_bond_atom_site_label_1
_geom_bond_atom_site_label_2
_geom_bond_distance
Ru1 C25 1.923(2)
Ru1 C26 1.940(3)
Ru1 C1 2.1073(17)
Ru1 P2 2.3635(5)
Ru1 P1 2.3797(5)
Ru1 H 1.74(3)
O2 C26 1.141(3)
Ru1A C26A 1.925(10)
Ru1A C25 2.004(2)
Ru1A C1 2.0593(18)
Ru1A P1 2.3322(8)
Ru1A P2 2.4018(8)
Ru1A HA 1.88(11)
O2A C26A 1.156(12)
P1 C2 1.8440(18)
P1 C9 1.877(3)
P1 C13 1.894(3)
P1 C13A 1.901(14)
P1 C9A 1.957(11)
P2 C21A 1.844(12)
P2 C7 1.8451(19)
P2 C17 1.882(3)
P2 C17A 1.900(16)
P2 C21 1.908(3)
O1 C25 1.135(2)
N1 C4 1.345(2)
N1 C5 1.354(2)
N1 C8 1.477(2)
C1 C3 1.410(2)
C1 C6 1.415(2)
C2 C3 1.503(2)
C2 H2A 0.9900
C2 H2B 0.9900
C3 C4 1.379(2)
C4 H4 0.9500
C5 C6 1.383(2)
C5 H5 0.9500
C6 C7 1.506(2)
C7 H7A 0.9900
C7 H7B 0.9900
C8 H8A 0.9800
C8 H8B 0.9800
C8 H8C 0.9800
C9 C12 1.533(4)
C9 C11 1.544(4)
C9 C10 1.545(4)
C10 H10A 0.9800
C10 H10B 0.9800
C10 H10C 0.9800
C11 H11A 0.9800
C11 H11B 0.9800
C11 H11C 0.9800
C12 H12A 0.9800
C12 H12B 0.9800
C12 H12C 0.9800
C13 C16 1.537(5)
C13 C14 1.538(5)
C13 C15 1.544(4)
C14 H14A 0.9800
C14 H14B 0.9800
C14 H14C 0.9800
C15 H15A 0.9800
C15 H15B 0.9800
C15 H15C 0.9800
C16 H16A 0.9800
C16 H16B 0.9800
C16 H16C 0.9800
C9A C12A 1.521(16)
C9A C11A 1.539(14)
C9A C10A 1.555(16)
C10A H10D 0.9800
C10A H10E 0.9800
C10A H10F 0.9800
C11A H11D 0.9800
C11A H11E 0.9800
C11A H11F 0.9800
C12A H12D 0.9800
C12A H12E 0.9800
C12A H12F 0.9800
C13A C16A 1.49(2)
C13A C14A 1.515(16)
C13A C15A 1.544(19)
C14A H14D 0.9800
C14A H14E 0.9800
C14A H14F 0.9800
C15A H15D 0.9800
C15A H15E 0.9800
C15A H15F 0.9800
C16A H16D 0.9800
C16A H16E 0.9800
C16A H16F 0.9800
C17 C19 1.539(5)
C17 C18 1.552(5)
C17 C20 1.554(10)
C18 H18A 0.9800
C18 H18B 0.9800
C18 H18C 0.9800
C19 H19A 0.9800
C19 H19B 0.9800
C19 H19C 0.9800
C20 H20A 0.9800
C20 H20B 0.9800
C20 H20C 0.9800
C21 C22 1.538(4)
C21 C24 1.540(4)
C21 C23 1.541(4)
C22 H22A 0.9800
C22 H22B 0.9800
C22 H22C 0.9800
C23 H23A 0.9800
C23 H23B 0.9800
C23 H23C 0.9800
C24 H24A 0.9800
C24 H24B 0.9800
C24 H24C 0.9800
C17A C20A 1.45(4)
C17A C19A 1.477(18)
C17A C18A 1.489(17)
C18A H18D 0.9800
C18A H18E 0.9800
C18A H18F 0.9800
C19A H19D 0.9800
C19A H19E 0.9800
C19A H19F 0.9800
C20A H20D 0.9800
C20A H20E 0.9800
C20A H20F 0.9800
C21A C22A 1.513(16)
C21A C23A 1.544(15)
C21A C24A 1.570(16)
C22A H22D 0.9800
C22A H22E 0.9800
C22A H22F 0.9800
C23A H23D 0.9800
C23A H23E 0.9800
C23A H23F 0.9800
C24A H24D 0.9800
C24A H24E 0.9800
C24A H24F 0.9800
S1 O5 1.432(2)
S1 O3 1.433(2)
S1 O4 1.437(2)
S1 C27 1.828(2)
F1 C27 1.328(3)
F2 C27 1.331(3)
S1A O3A 1.34(2)
S1A O4A 1.44(2)
S1A O5 1.658(15)
S1A C27 1.827(11)
F2A C27 1.54(2)
F3 C27 1.336(2)

loop_
_geom_torsion_atom_site_label_1
_geom_torsion_atom_site_label_2
_geom_torsion_atom_site_label_3
_geom_torsion_atom_site_label_4
_geom_torsion
C9 P1 C2 C3 -87.46(17)
C13 P1 C2 C3 157.07(17)
C13A P1 C2 C3 143.9(4)
C9A P1 C2 C3 -103.6(4)
Ru1A P1 C2 C3 16.19(14)
Ru1 P1 C2 C3 31.80(13)
C6 C1 C3 C4 -4.3(3)
Ru1A C1 C3 C4 -163.52(15)
Ru1 C1 C3 C4 175.64(14)
C6 C1 C3 C2 176.95(17)
Ru1A C1 C3 C2 17.7(2)
Ru1 C1 C3 C2 -3.1(2)
P1 C2 C3 C4 159.37(14)
P1 C2 C3 C1 -21.9(2)
C5 N1 C4 C3 2.0(3)
C8 N1 C4 C3 -177.16(17)
C1 C3 C4 N1 1.0(3)
C2 C3 C4 N1 179.71(16)
C4 N1 C5 C6 -1.5(3)
C8 N1 C5 C6 177.74(18)
N1 C5 C6 C1 -2.1(3)
N1 C5 C6 C7 174.78(17)
C3 C1 C6 C5 4.9(3)
Ru1A C1 C6 C5 165.11(15)
Ru1 C1 C6 C5 -175.08(14)
C3 C1 C6 C7 -172.11(17)
Ru1A C1 C6 C7 -11.8(2)
Ru1 C1 C6 C7 8.0(2)
C5 C6 C7 P2 160.48(15)
C1 C6 C7 P2 -22.6(2)
C21A P2 C7 C6 -82.2(5)
C17 P2 C7 C6 148.35(18)
C17A P2 C7 C6 158.9(4)
C21 P2 C7 C6 -97.74(16)
Ru1 P2 C7 C6 24.47(14)
Ru1A P2 C7 C6 38.04(13)
C2 P1 C9 C12 -70.32(19)
C13 P1 C9 C12 40.9(2)
C2 P1 C9 C11 48.4(2)
C13 P1 C9 C11 159.6(2)
C2 P1 C9 C10 165.60(19)
C13 P1 C9 C10 -83.2(2)
C2 P1 C13 C16 165.8(2)
C9 P1 C13 C16 53.4(3)
C2 P1 C13 C14 -76.7(2)
C9 P1 C13 C14 170.9(2)
C2 P1 C13 C15 41.4(3)
C9 P1 C13 C15 -70.9(3)
C7 P2 C17 C19 -78.1(2)
C21 P2 C17 C19 172.8(2)
C7 P2 C17 C18 39.5(3)
C21 P2 C17 C18 -69.5(3)
C7 P2 C17 C20 161.1(4)
C21 P2 C17 C20 52.1(5)
C21A P2 C17A C20A 65(2)
C7 P2 C17A C20A -180(2)
C21A P2 C17A C19A 170.3(9)
C7 P2 C17A C19A -74.3(9)
C21A P2 C17A C18A -63.9(12)
C7 P2 C17A C18A 51.5(11)
C7 P2 C21A C22A -73.3(8)
C17A P2 C21A C22A 37.2(10)
C7 P2 C21A C23A 162.3(7)
C17A P2 C21A C23A -87.2(9)
C7 P2 C21A C24A 45.5(8)
C17A P2 C21A C24A 156.0(8)
O3A S1A C27 F3 47.5(12)
O4A S1A C27 F3 173.2(9)
O5 S1A C27 F3 -77.3(8)
O3A S1A C27 F2A -62.4(13)
O4A S1A C27 F2A 63.3(12)
O5 S1A C27 F2A 172.8(9)
O5 S1 C27 F3 -58.6(2)
O3 S1 C27 F3 59.8(2)
O4 S1 C27 F3 -179.5(2)
O5 S1 C27 F1 61.4(2)
O3 S1 C27 F1 179.75(18)
O4 S1 C27 F1 -59.51(19)
O5 S1 C27 F2 -179.67(16)
O3 S1 C27 F2 -61.29(19)
O4 S1 C27 F2 59.5(2)
